data_4105223
loop_
_publ_author_name
'Caleb D. Martin'
'Christine M. Le'
'Paul J. Ragogna'

_publ_contact_author_address
;Department of Chemistry 
The University of Western Ontario
London, ON
N6A 5B7, CANADA
;
_publ_contact_author_email pragogna@uwo.ca
_publ_contact_author_fax 1-519-661-3022
_publ_contact_author_name 'Paul J. Ragogna'
_publ_contact_author_phone 1-519-661-2111
_publ_section_title
;
 Remarkably Stable Chalcogen(II) Dications
;
_journal_name_full 'Journal of the American Chemical Society'
_journal_page_first 15126
_journal_page_last 15127
_journal_paper_doi 10.1021/ja9073968
_journal_volume 131
_journal_year 2009
_chemical_formula_sum 'C27 H26 F6 N4 O6 S2 Te'
_chemical_formula_weight 808.24
_chemical_name_systematic
; 
 ? 
;
_space_group_IT_number 4
_symmetry_cell_setting monoclinic
_symmetry_space_group_name_Hall 'P 2yb'
_symmetry_space_group_name_H-M 'P 1 21 1'
_atom_sites_solution_hydrogens geom
_atom_sites_solution_primary direct
_atom_sites_solution_secondary difmap
_audit_creation_method SHELXL-97
_cell_angle_alpha 90.00
_cell_angle_beta 100.76(3)
_cell_angle_gamma 90.00
_cell_formula_units_Z 2
_cell_length_a 11.995(2)
_cell_length_b 8.2243(16)
_cell_length_c 16.523(3)
_cell_measurement_reflns_used 6323
_cell_measurement_temperature 150(2)
_cell_measurement_theta_max 27.48
_cell_measurement_theta_min 0.41
_cell_volume 1601.3(5)
_computing_cell_refinement 'DENZO-SMN (Otwinowski & Minor, 1997)'
_computing_data_collection 'COLLECT (Nonius, 1997-2001)'
_computing_data_reduction DENZO-SMN
_computing_molecular_graphics 'SHELXTL/PC (Sheldrick, 2001)'
_computing_publication_material SHELXTL/PC
_computing_structure_refinement 'SHELXL-97 (Sheldrick, 1997)'
_computing_structure_solution 'SHELXS-97 (Sheldrick, 1990)'
_diffrn_ambient_temperature 150(2)
_diffrn_measured_fraction_theta_full 0.989
_diffrn_measured_fraction_theta_max 0.989
_diffrn_measurement_device_type 'Nonius Kappa-CCD'
_diffrn_measurement_method '\f scans, and \w scans'
_diffrn_radiation_monochromator graphite
_diffrn_radiation_source 'fine-focus sealed tube'
_diffrn_radiation_type MoK\a
_diffrn_radiation_wavelength 0.71073
_diffrn_reflns_av_R_equivalents 0.0000
_diffrn_reflns_av_sigmaI/netI 0.0478
_diffrn_reflns_limit_h_max 15
_diffrn_reflns_limit_h_min -15
_diffrn_reflns_limit_k_max 10
_diffrn_reflns_limit_k_min -7
_diffrn_reflns_limit_l_max 21
_diffrn_reflns_limit_l_min -21
_diffrn_reflns_number 5613
_diffrn_reflns_theta_full 27.51
_diffrn_reflns_theta_max 27.51
_diffrn_reflns_theta_min 1.25
_exptl_absorpt_coefficient_mu 1.141
_exptl_absorpt_correction_T_max 0.9143
_exptl_absorpt_correction_T_min 0.6583
_exptl_absorpt_correction_type multi-scan
_exptl_absorpt_process_details 'DENZO-SMN (Otwinowski & Minor, 1997)'
_exptl_crystal_colour yellow
_exptl_crystal_density_diffrn 1.676
_exptl_crystal_description plate
_exptl_crystal_F_000 804
_exptl_crystal_size_max 0.40
_exptl_crystal_size_mid 0.25
_exptl_crystal_size_min 0.08
_refine_diff_density_max 0.798
_refine_diff_density_min -1.057
_refine_diff_density_rms 0.125
_refine_ls_abs_structure_details 'Flack H D (1983), Acta Cryst. A39, 876-881'
_refine_ls_abs_structure_Flack -0.02(2)
_refine_ls_extinction_method none
_refine_ls_goodness_of_fit_ref 1.101
_refine_ls_hydrogen_treatment constr
_refine_ls_matrix_type full
_refine_ls_number_parameters 416
_refine_ls_number_reflns 5613
_refine_ls_number_restraints 1
_refine_ls_restrained_S_all 1.101
_refine_ls_R_factor_all 0.0452
_refine_ls_R_factor_gt 0.0362
_refine_ls_shift/su_max 0.026
_refine_ls_shift/su_mean 0.001
_refine_ls_structure_factor_coef Fsqd
_refine_ls_weighting_details 'calc w=1/[\s^2^(Fo^2^)+(0.0529P)^2^+1.0661P] where P=(Fo^2^+2Fc^2^)/3'
_refine_ls_weighting_scheme calc
_refine_ls_wR_factor_gt 0.0871
_refine_ls_wR_factor_ref 0.0988
_reflns_number_gt 5015
_reflns_number_total 5613
_reflns_threshold_expression >2sigma(I)
_cod_data_source_file ja9073968_si_002_3.cif
_cod_data_source_block 9107b
_cod_original_cell_volume 1601.4(5)
_cod_database_code 4105223

loop_
_symmetry_equiv_pos_as_xyz
'x, y, z'
'-x, y+1/2, -z'

loop_
_atom_site_label
_atom_site_type_symbol
_atom_site_fract_x
_atom_site_fract_y
_atom_site_fract_z
_atom_site_U_iso_or_equiv
_atom_site_adp_type
_atom_site_occupancy
_atom_site_symmetry_multiplicity
_atom_site_calc_flag
_atom_site_refinement_flags
Te1 Te 0.19704(2) 1.61169(5) 0.302388(18) 0.02157(9) Uani 1 1 d .
S3 S 0.45878(11) 1.56199(17) 0.24669(9) 0.0273(3) Uani 1 1 d .
O5 O 0.5679(3) 1.6333(8) 0.2496(2) 0.0391(12) Uani 1 1 d .
N2 N 0.0304(3) 1.6192(7) 0.3244(2) 0.0190(7) Uani 1 1 d .
C4 C -0.1879(4) 1.6276(10) 0.3518(3) 0.0273(12) Uani 1 1 d .
H4A H -0.2633 1.6328 0.3617 0.033 Uiso 1 1 calc R
C3 C -0.1006(4) 1.5864(7) 0.4146(3) 0.0267(13) Uani 1 1 d .
H3A H -0.1151 1.5618 0.4678 0.032 Uiso 1 1 calc R
C2 C 0.0098(4) 1.5813(6) 0.3991(3) 0.0226(13) Uani 1 1 d .
N3 N 0.0865(4) 1.6921(5) 0.1846(3) 0.0234(10) Uani 1 1 d .
C6 C -0.0556(4) 1.6591(6) 0.2618(3) 0.0232(12) Uani 1 1 d .
C7 C -0.0199(4) 1.6980(6) 0.1864(4) 0.0249(12) Uani 1 1 d .
H7A H -0.0736 1.7275 0.1388 0.030 Uiso 1 1 calc R
O4 O 0.4397(4) 1.4829(6) 0.3205(3) 0.0409(11) Uani 1 1 d .
C5 C -0.1670(4) 1.6612(6) 0.2751(3) 0.0272(13) Uani 1 1 d .
H5A H -0.2278 1.6859 0.2312 0.033 Uiso 1 1 calc R
S1 S 0.01449(13) 0.64983(15) 0.66651(10) 0.0315(4) Uani 1 1 d .
C51 C 0.1590(5) 0.6212(10) 0.7235(3) 0.0371(13) Uani 1 1 d .
O3 O -0.0286(4) 0.4855(5) 0.6580(3) 0.0485(13) Uani 1 1 d .
O2 O 0.0317(4) 0.7236(5) 0.5908(3) 0.0386(10) Uani 1 1 d .
O1 O -0.0352(4) 0.7544(6) 0.7188(3) 0.0478(12) Uani 1 1 d .
F2 F 0.2201(3) 0.5304(5) 0.6810(3) 0.0499(10) Uani 1 1 d .
O6 O 0.3645(3) 1.6626(5) 0.2097(3) 0.0364(11) Uani 1 1 d .
F1 F 0.1575(4) 0.5425(5) 0.7942(2) 0.0550(11) Uani 1 1 d .
C16 C 0.3573(4) 1.6173(10) 0.5455(3) 0.0273(10) Uani 1 1 d .
N1 N 0.2038(4) 1.5369(5) 0.4337(3) 0.0202(9) Uani 1 1 d .
F3 F 0.2112(4) 0.7619(5) 0.7402(3) 0.0660(14) Uani 1 1 d .
C12 C 0.3453(5) 1.3371(7) 0.4925(4) 0.0270(12) Uani 1 1 d .
C1 C 0.1083(4) 1.5335(6) 0.4583(3) 0.0228(11) Uani 1 1 d .
H1A H 0.1030 1.5013 0.5127 0.027 Uiso 1 1 calc R
C11 C 0.3068(4) 1.4960(7) 0.4922(3) 0.0237(11) Uani 1 1 d .
C15 C 0.4517(5) 1.5738(8) 0.6036(4) 0.0339(16) Uani 1 1 d .
H15A H 0.4891 1.6534 0.6407 0.041 Uiso 1 1 calc R
C17 C 0.2895(5) 1.2125(7) 0.4325(4) 0.0316(14) Uani 1 1 d .
H17A H 0.3304 1.1092 0.4426 0.047 Uiso 1 1 calc R
H17B H 0.2906 1.2492 0.3763 0.047 Uiso 1 1 calc R
H17C H 0.2107 1.1974 0.4394 0.047 Uiso 1 1 calc R
C14 C 0.4921(5) 1.4161(8) 0.6080(4) 0.0353(14) Uani 1 1 d .
H14A H 0.5556 1.3878 0.6491 0.042 Uiso 1 1 calc R
C18 C 0.3111(5) 1.7886(7) 0.5417(4) 0.0355(14) Uani 1 1 d .
H18A H 0.2443 1.7963 0.4975 0.053 Uiso 1 1 calc R
H18B H 0.3694 1.8646 0.5307 0.053 Uiso 1 1 calc R
H18C H 0.2896 1.8161 0.5945 0.053 Uiso 1 1 calc R
C13 C 0.4414(5) 1.2994(8) 0.5535(4) 0.0341(14) Uani 1 1 d .
H13A H 0.4712 1.1921 0.5568 0.041 Uiso 1 1 calc R
C26 C 0.1360(4) 1.6079(12) 0.0552(3) 0.0366(12) Uani 1 1 d .
C21 C 0.1314(4) 1.7313(7) 0.1119(3) 0.0250(12) Uani 1 1 d .
F6 F 0.4693(5) 1.4532(8) 0.1007(3) 0.0905(18) Uani 1 1 d .
F5 F 0.3585(5) 1.3195(7) 0.1607(4) 0.096(2) Uani 1 1 d .
C71 C 0.6263(7) 1.8242(8) 0.0863(4) 0.0413(16) Uani 1 1 d .
C25 C 0.1811(6) 1.6488(12) -0.0151(4) 0.055(3) Uani 1 1 d .
H25A H 0.1859 1.5687 -0.0557 0.067 Uiso 1 1 calc R
N7 N 0.7060(6) 1.7592(8) 0.0763(4) 0.0490(15) Uani 1 1 d .
F4 F 0.5391(5) 1.2916(7) 0.1979(4) 0.0951(19) Uani 1 1 d .
C22 C 0.1700(5) 1.8890(8) 0.1035(4) 0.0388(15) Uani 1 1 d .
C72 C 0.5248(8) 1.9092(12) 0.0991(6) 0.069(3) Uani 1 1 d .
H72A H 0.4582 1.8405 0.0805 0.103 Uiso 1 1 calc R
H72B H 0.5169 2.0108 0.0675 0.103 Uiso 1 1 calc R
H72C H 0.5308 1.9337 0.1578 0.103 Uiso 1 1 calc R
C23 C 0.2123(6) 1.9211(10) 0.0328(4) 0.0469(18) Uani 1 1 d .
H23A H 0.2381 2.0278 0.0241 0.056 Uiso 1 1 calc R
C28 C 0.0973(7) 1.4366(9) 0.0672(5) 0.0503(19) Uani 1 1 d .
H28A H 0.1066 1.3699 0.0198 0.075 Uiso 1 1 calc R
H28B H 0.0172 1.4377 0.0723 0.075 Uiso 1 1 calc R
H28C H 0.1430 1.3908 0.1174 0.075 Uiso 1 1 calc R
C24 C 0.2180(7) 1.8043(12) -0.0248(5) 0.059(2) Uani 1 1 d .
H24A H 0.2480 1.8309 -0.0724 0.071 Uiso 1 1 calc R
C27 C 0.1645(8) 2.0151(9) 0.1668(5) 0.058(2) Uani 1 1 d .
H27A H 0.1321 1.9678 0.2117 0.087 Uiso 1 1 calc R
H27B H 0.1166 2.1053 0.1419 0.087 Uiso 1 1 calc R
H27C H 0.2411 2.0554 0.1886 0.087 Uiso 1 1 calc R
C61 C 0.4568(7) 1.3978(11) 0.1715(5) 0.055(2) Uani 1 1 d .

loop_
_atom_site_aniso_label
_atom_site_aniso_U_11
_atom_site_aniso_U_22
_atom_site_aniso_U_33
_atom_site_aniso_U_23
_atom_site_aniso_U_13
_atom_site_aniso_U_12
Te1 0.01635(14) 0.02250(15) 0.02670(16) 0.00343(18) 0.00617(10) 0.00062(17)
S3 0.0183(6) 0.0368(8) 0.0265(7) -0.0005(5) 0.0036(5) -0.0002(5)
O5 0.0199(17) 0.053(3) 0.045(2) -0.007(3) 0.0083(15) -0.007(2)
N2 0.0134(16) 0.0181(17) 0.0264(19) -0.005(3) 0.0063(14) 0.001(2)
C4 0.020(2) 0.028(3) 0.034(3) 0.000(3) 0.0076(19) 0.007(3)
C3 0.019(2) 0.035(4) 0.029(3) -0.001(2) 0.0111(19) 0.000(2)
C2 0.017(2) 0.024(4) 0.028(3) 0.001(2) 0.0071(19) -0.0019(19)
N3 0.023(2) 0.026(2) 0.021(2) 0.0072(19) 0.0037(18) 0.0029(19)
C6 0.016(2) 0.024(3) 0.030(3) -0.002(2) 0.003(2) -0.0001(18)
C7 0.021(3) 0.024(3) 0.029(3) 0.005(2) 0.003(2) 0.004(2)
O4 0.041(3) 0.056(3) 0.026(2) 0.014(2) 0.0056(19) 0.001(2)
C5 0.017(2) 0.028(3) 0.035(3) 0.001(2) 0.003(2) -0.0014(19)
S1 0.0319(7) 0.0234(9) 0.0400(8) 0.0029(6) 0.0089(6) 0.0023(5)
C51 0.045(3) 0.030(3) 0.035(3) 0.010(4) 0.001(2) -0.004(4)
O3 0.036(3) 0.021(2) 0.086(4) 0.008(2) 0.004(3) -0.0062(19)
O2 0.045(3) 0.035(2) 0.034(2) 0.0060(19) 0.005(2) 0.006(2)
O1 0.059(3) 0.034(2) 0.058(3) 0.003(2) 0.031(3) 0.013(2)
F2 0.036(2) 0.056(2) 0.061(3) 0.013(2) 0.0174(19) 0.0138(18)
O6 0.023(2) 0.049(3) 0.038(2) 0.0154(19) 0.0058(17) 0.0075(17)
F1 0.078(3) 0.055(3) 0.030(2) 0.0108(18) 0.0029(19) 0.010(2)
C16 0.020(2) 0.036(3) 0.028(2) 0.004(4) 0.0087(18) -0.002(4)
N1 0.019(2) 0.023(2) 0.020(2) 0.0032(18) 0.0050(17) 0.0007(17)
F3 0.060(3) 0.042(2) 0.083(3) 0.004(2) -0.021(3) -0.014(2)
C12 0.021(3) 0.032(3) 0.030(3) 0.007(2) 0.011(2) 0.001(2)
C1 0.021(3) 0.028(3) 0.021(3) 0.006(2) 0.009(2) -0.002(2)
C11 0.016(3) 0.029(3) 0.028(3) 0.008(2) 0.008(2) 0.002(2)
C15 0.026(3) 0.048(5) 0.027(3) 0.002(3) 0.002(2) -0.002(2)
C17 0.026(3) 0.024(3) 0.045(4) 0.003(3) 0.008(3) 0.007(2)
C14 0.020(3) 0.055(4) 0.029(3) 0.012(3) 0.002(2) 0.000(3)
C18 0.031(3) 0.030(3) 0.046(4) -0.003(3) 0.009(3) -0.003(3)
C13 0.027(3) 0.038(3) 0.039(4) 0.015(3) 0.012(3) 0.011(3)
C26 0.028(2) 0.048(3) 0.033(3) -0.001(4) 0.002(2) 0.005(4)
C21 0.019(3) 0.039(3) 0.019(3) 0.005(2) 0.008(2) 0.004(2)
F6 0.102(4) 0.129(5) 0.047(3) -0.036(3) 0.030(3) -0.020(4)
F5 0.073(4) 0.089(4) 0.126(5) -0.051(4) 0.015(3) -0.048(3)
C71 0.049(4) 0.038(4) 0.035(4) 0.000(3) 0.005(3) 0.001(3)
C25 0.050(4) 0.096(8) 0.024(3) -0.007(4) 0.014(3) 0.022(4)
N7 0.051(4) 0.056(4) 0.040(3) -0.001(3) 0.009(3) 0.008(3)
F4 0.085(4) 0.073(4) 0.125(5) -0.035(3) 0.013(4) 0.030(3)
C22 0.034(3) 0.045(4) 0.040(4) 0.018(3) 0.015(3) 0.003(3)
C72 0.069(6) 0.069(6) 0.076(6) 0.017(5) 0.034(5) 0.022(5)
C23 0.040(4) 0.056(4) 0.047(4) 0.022(4) 0.014(3) 0.006(3)
C28 0.059(5) 0.047(4) 0.042(4) -0.011(4) 0.004(4) 0.002(4)
C24 0.053(5) 0.095(7) 0.035(4) 0.024(4) 0.023(4) 0.017(5)
C27 0.079(6) 0.030(4) 0.073(6) 0.002(3) 0.034(5) -0.010(4)
C61 0.046(4) 0.072(5) 0.049(5) -0.021(4) 0.015(4) -0.010(4)

loop_
_atom_type_symbol
_atom_type_description
_atom_type_scat_dispersion_real
_atom_type_scat_dispersion_imag
_atom_type_scat_source
C C 0.0033 0.0016 'International Tables Vol C Tables 4.2.6.8 and 6.1.1.4'
H H 0.0000 0.0000 'International Tables Vol C Tables 4.2.6.8 and 6.1.1.4'
N N 0.0061 0.0033 'International Tables Vol C Tables 4.2.6.8 and 6.1.1.4'
O O 0.0106 0.0060 'International Tables Vol C Tables 4.2.6.8 and 6.1.1.4'
F F 0.0171 0.0103 'International Tables Vol C Tables 4.2.6.8 and 6.1.1.4'
S S 0.1246 0.1234 'International Tables Vol C Tables 4.2.6.8 and 6.1.1.4'
Te Te -0.5308 1.6751 'International Tables Vol C Tables 4.2.6.8 and 6.1.1.4'

loop_
_geom_angle_atom_site_label_1
_geom_angle_atom_site_label_2
_geom_angle_atom_site_label_3
_geom_angle
N2 Te1 N3 73.35(16)
N2 Te1 N1 72.77(15)
N3 Te1 N1 146.13(16)
O5 S3 O4 116.6(3)
O5 S3 O6 114.8(3)
O4 S3 O6 112.5(3)
O5 S3 C61 102.8(3)
O4 S3 C61 104.9(4)
O6 S3 C61 103.0(3)
C2 N2 C6 120.9(4)
C2 N2 Te1 119.9(3)
C6 N2 Te1 119.2(3)
C5 C4 C3 120.4(5)
C5 C4 H4A 119.8
C3 C4 H4A 119.8
C4 C3 C2 119.0(5)
C4 C3 H3A 120.5
C2 C3 H3A 120.5
N2 C2 C3 120.4(4)
N2 C2 C1 114.8(4)
C3 C2 C1 124.7(5)
C7 N3 C21 122.6(5)
C7 N3 Te1 114.8(4)
C21 N3 Te1 122.5(3)
N2 C6 C5 119.8(5)
N2 C6 C7 114.2(4)
C5 C6 C7 126.0(5)
N3 C7 C6 118.3(5)
N3 C7 H7A 120.8
C6 C7 H7A 120.8
C4 C5 C6 119.4(5)
C4 C5 H5A 120.3
C6 C5 H5A 120.3
O1 S1 O2 114.6(3)
O1 S1 O3 116.1(3)
O2 S1 O3 114.6(3)
O1 S1 C51 103.3(3)
O2 S1 C51 103.0(3)
O3 S1 C51 102.6(3)
F3 C51 F2 108.4(5)
F3 C51 F1 108.9(5)
F2 C51 F1 106.7(6)
F3 C51 S1 111.2(5)
F2 C51 S1 111.3(4)
F1 C51 S1 110.2(4)
C15 C16 C11 117.1(7)
C15 C16 C18 121.0(6)
C11 C16 C18 121.9(5)
C1 N1 C11 118.7(5)
C1 N1 Te1 116.0(4)
C11 N1 Te1 125.2(3)
C11 C12 C13 115.8(6)
C11 C12 C17 122.4(5)
C13 C12 C17 121.8(5)
N1 C1 C2 116.5(5)
N1 C1 H1A 121.8
C2 C1 H1A 121.8
C12 C11 C16 124.6(5)
C12 C11 N1 117.4(5)
C16 C11 N1 117.9(5)
C14 C15 C16 120.8(6)
C14 C15 H15A 119.6
C16 C15 H15A 119.6
C12 C17 H17A 109.5
C12 C17 H17B 109.5
H17A C17 H17B 109.5
C12 C17 H17C 109.5
H17A C17 H17C 109.5
H17B C17 H17C 109.5
C13 C14 C15 120.7(5)
C13 C14 H14A 119.6
C15 C14 H14A 119.6
C16 C18 H18A 109.5
C16 C18 H18B 109.5
H18A C18 H18B 109.5
C16 C18 H18C 109.5
H18A C18 H18C 109.5
H18B C18 H18C 109.5
C14 C13 C12 121.0(6)
C14 C13 H13A 119.5
C12 C13 H13A 119.5
C21 C26 C25 116.8(8)
C21 C26 C28 122.8(6)
C25 C26 C28 120.4(7)
C26 C21 C22 123.8(6)
C26 C21 N3 117.8(5)
C22 C21 N3 118.3(5)
N7 C71 C72 179.4(9)
C24 C25 C26 120.0(8)
C24 C25 H25A 120.0
C26 C25 H25A 120.0
C23 C22 C21 116.3(7)
C23 C22 C27 122.3(6)
C21 C22 C27 121.4(6)
C71 C72 H72A 109.5
C71 C72 H72B 109.5
H72A C72 H72B 109.5
C71 C72 H72C 109.5
H72A C72 H72C 109.5
H72B C72 H72C 109.5
C24 C23 C22 122.0(7)
C24 C23 H23A 119.0
C22 C23 H23A 119.0
C26 C28 H28A 109.5
C26 C28 H28B 109.5
H28A C28 H28B 109.5
C26 C28 H28C 109.5
H28A C28 H28C 109.5
H28B C28 H28C 109.5
C23 C24 C25 121.0(7)
C23 C24 H24A 119.5
C25 C24 H24A 119.5
C22 C27 H27A 109.5
C22 C27 H27B 109.5
H27A C27 H27B 109.5
C22 C27 H27C 109.5
H27A C27 H27C 109.5
H27B C27 H27C 109.5
F6 C61 F5 107.5(7)
F6 C61 F4 109.0(7)
F5 C61 F4 108.2(8)
F6 C61 S3 111.5(6)
F5 C61 S3 110.3(6)
F4 C61 S3 110.3(5)

loop_
_geom_bond_atom_site_label_1
_geom_bond_atom_site_label_2
_geom_bond_distance
Te1 N2 2.098(3)
Te1 N3 2.241(4)
Te1 N1 2.243(4)
S3 O5 1.427(4)
S3 O4 1.437(4)
S3 O6 1.442(4)
S3 C61 1.832(8)
N2 C2 1.340(6)
N2 C6 1.358(6)
C4 C5 1.365(8)
C4 C3 1.372(7)
C4 H4A 0.9500
C3 C2 1.396(7)
C3 H3A 0.9500
C2 C1 1.441(7)
N3 C7 1.284(7)
N3 C21 1.441(7)
C6 C5 1.393(7)
C6 C7 1.427(8)
C7 H7A 0.9500
C5 H5A 0.9500
S1 O1 1.426(5)
S1 O2 1.439(5)
S1 O3 1.444(5)
S1 C51 1.827(6)
C51 F3 1.320(9)
C51 F2 1.334(8)
C51 F1 1.339(7)
C16 C15 1.387(7)
C16 C11 1.393(9)
C16 C18 1.511(10)
N1 C1 1.284(6)
N1 C11 1.458(7)
C12 C11 1.386(8)
C12 C13 1.416(8)
C12 C17 1.494(8)
C1 H1A 0.9500
C15 C14 1.382(9)
C15 H15A 0.9500
C17 H17A 0.9800
C17 H17B 0.9800
C17 H17C 0.9800
C14 C13 1.379(9)
C14 H14A 0.9500
C18 H18A 0.9800
C18 H18B 0.9800
C18 H18C 0.9800
C13 H13A 0.9500
C26 C21 1.389(10)
C26 C25 1.410(9)
C26 C28 1.508(12)
C21 C22 1.393(9)
F6 C61 1.289(10)
F5 C61 1.326(9)
C71 N7 1.133(9)
C71 C72 1.454(11)
C25 C24 1.372(12)
C25 H25A 0.9500
F4 C61 1.330(10)
C22 C23 1.382(9)
C22 C27 1.483(10)
C72 H72A 0.9800
C72 H72B 0.9800
C72 H72C 0.9800
C23 C24 1.363(11)
C23 H23A 0.9500
C28 H28A 0.9800
C28 H28B 0.9800
C28 H28C 0.9800
C24 H24A 0.9500
C27 H27A 0.9800
C27 H27B 0.9800
C27 H27C 0.9800

loop_
_geom_torsion_atom_site_label_1
_geom_torsion_atom_site_label_2
_geom_torsion_atom_site_label_3
_geom_torsion_atom_site_label_4
_geom_torsion
N3 Te1 N2 C2 -179.1(5)
N1 Te1 N2 C2 0.7(4)
N3 Te1 N2 C6 2.3(4)
N1 Te1 N2 C6 -177.9(5)
C5 C4 C3 C2 0.7(11)
C6 N2 C2 C3 -1.8(8)
Te1 N2 C2 C3 179.7(4)
C6 N2 C2 C1 177.0(5)
Te1 N2 C2 C1 -1.5(6)
C4 C3 C2 N2 1.3(9)
C4 C3 C2 C1 -177.3(6)
N2 Te1 N3 C7 -2.3(4)
N1 Te1 N3 C7 -2.6(6)
N2 Te1 N3 C21 178.8(5)
N1 Te1 N3 C21 178.5(4)
C2 N2 C6 C5 0.2(8)
Te1 N2 C6 C5 178.7(4)
C2 N2 C6 C7 179.4(5)
Te1 N2 C6 C7 -2.1(6)
C21 N3 C7 C6 -179.1(5)
Te1 N3 C7 C6 2.0(6)
N2 C6 C7 N3 0.0(7)
C5 C6 C7 N3 179.1(5)
C3 C4 C5 C6 -2.3(10)
N2 C6 C5 C4 1.9(9)
C7 C6 C5 C4 -177.2(6)
O1 S1 C51 F3 -56.3(5)
O2 S1 C51 F3 63.2(5)
O3 S1 C51 F3 -177.4(5)
O1 S1 C51 F2 -177.3(5)
O2 S1 C51 F2 -57.7(5)
O3 S1 C51 F2 61.6(5)
O1 S1 C51 F1 64.6(6)
O2 S1 C51 F1 -175.9(5)
O3 S1 C51 F1 -56.5(6)
N2 Te1 N1 C1 0.4(4)
N3 Te1 N1 C1 0.7(6)
N2 Te1 N1 C11 -178.4(5)
N3 Te1 N1 C11 -178.1(4)
C11 N1 C1 C2 177.6(5)
Te1 N1 C1 C2 -1.2(6)
N2 C2 C1 N1 1.8(7)
C3 C2 C1 N1 -179.5(5)
C13 C12 C11 C16 1.6(8)
C17 C12 C11 C16 -178.5(5)
C13 C12 C11 N1 -176.2(5)
C17 C12 C11 N1 3.7(8)
C15 C16 C11 C12 -1.1(8)
C18 C16 C11 C12 179.8(5)
C15 C16 C11 N1 176.7(4)
C18 C16 C11 N1 -2.5(8)
C1 N1 C11 C12 95.4(6)
Te1 N1 C11 C12 -85.9(6)
C1 N1 C11 C16 -82.5(6)
Te1 N1 C11 C16 96.2(5)
C11 C16 C15 C14 -0.6(8)
C18 C16 C15 C14 178.5(5)
C16 C15 C14 C13 1.7(9)
C15 C14 C13 C12 -1.2(9)
C11 C12 C13 C14 -0.4(9)
C17 C12 C13 C14 179.7(5)
C25 C26 C21 C22 -1.1(8)
C28 C26 C21 C22 177.8(6)
C25 C26 C21 N3 -179.5(5)
C28 C26 C21 N3 -0.6(8)
C7 N3 C21 C26 -86.7(7)
Te1 N3 C21 C26 92.2(5)
C7 N3 C21 C22 94.8(7)
Te1 N3 C21 C22 -86.3(6)
C21 C26 C25 C24 0.1(9)
C28 C26 C25 C24 -178.8(7)
C26 C21 C22 C23 1.6(9)
N3 C21 C22 C23 180.0(5)
C26 C21 C22 C27 -179.0(6)
N3 C21 C22 C27 -0.6(9)
C21 C22 C23 C24 -1.2(10)
C27 C22 C23 C24 179.4(8)
C22 C23 C24 C25 0.4(12)
C26 C25 C24 C23 0.2(11)
O5 S3 C61 F6 -59.8(6)
O4 S3 C61 F6 177.8(6)
O6 S3 C61 F6 59.9(6)
O5 S3 C61 F5 -179.1(6)
O4 S3 C61 F5 58.5(7)
O6 S3 C61 F5 -59.5(7)
O5 S3 C61 F4 61.4(7)
O4 S3 C61 F4 -61.0(6)
O6 S3 C61 F4 -179.0(6)
